data_7154949
loop_
_publ_author_name
'Ulbrich, Dirk'
'Daniliuc, Constantin G.'
'Haufe, G\"unter'

_publ_section_title
;
 Synthesis of \a,\w-polyfluorinated \a-amino acid derivatives and
 \d,\d-difluoronorvaline.
;
_journal_issue 9
_journal_name_full 'Organic &amp; biomolecular chemistry'
_journal_page_first 2755
_journal_page_last 2767
_journal_paper_doi 10.1039/c6ob00131a
_journal_volume 14
_journal_year 2016
_chemical_formula_sum 'C14 H12 F3 N O4'
_chemical_formula_weight 315.25
_chemical_name_systematic
; 
 ? 
;
_space_group_IT_number 14
_symmetry_cell_setting monoclinic
_symmetry_space_group_name_Hall '-P 2ybc'
_symmetry_space_group_name_H-M 'P 1 21/c 1'
_atom_sites_solution_hydrogens geom
_atom_sites_solution_primary direct
_atom_sites_solution_secondary difmap
_audit_creation_method SHELXL-97
_audit_update_record
;
2015-10-05 deposited with the CCDC.
2016-01-29 downloaded from the CCDC.
;
_cell_angle_alpha 90.00
_cell_angle_beta 109.7830(10)
_cell_angle_gamma 90.00
_cell_formula_units_Z 4
_cell_length_a 13.66300(10)
_cell_length_b 7.82440(10)
_cell_length_c 13.70790(10)
_cell_measurement_reflns_used 2286
_cell_measurement_temperature 223(2)
_cell_measurement_theta_max 68.25
_cell_measurement_theta_min 0.88
_cell_volume 1378.95(2)
_computing_cell_refinement 'Collect (Nonius B.V., 1998)'
_computing_data_collection 'Collect (Nonius B.V., 1998)'
_computing_data_reduction 'Denzo-SMN (Otwinowski & Minor, 1997)'
_computing_molecular_graphics 'XP (BrukerAXS, 2000)'
_computing_publication_material 'SHELXL-97 (Sheldrick, 1997)'
_computing_structure_refinement 'SHELXL-97 (Sheldrick, 1997)'
_computing_structure_solution 'SHELXS-97 (Sheldrick, 1990)'
_diffrn_ambient_temperature 223(2)
_diffrn_measured_fraction_theta_full 0.964
_diffrn_measured_fraction_theta_max 0.964
_diffrn_measurement_device_type 'Nonius KappaCCD APEXII'
_diffrn_measurement_method '\w and \f scans'
_diffrn_radiation_monochromator graphite
_diffrn_radiation_source 'fine-focus sealed tube'
_diffrn_radiation_type CuK\a
_diffrn_radiation_wavelength 1.54178
_diffrn_reflns_av_R_equivalents 0.038
_diffrn_reflns_av_sigmaI/netI 0.0256
_diffrn_reflns_limit_h_max 16
_diffrn_reflns_limit_h_min 0
_diffrn_reflns_limit_k_max 9
_diffrn_reflns_limit_k_min 0
_diffrn_reflns_limit_l_max 15
_diffrn_reflns_limit_l_min -16
_diffrn_reflns_number 9087
_diffrn_reflns_theta_full 67.07
_diffrn_reflns_theta_max 67.07
_diffrn_reflns_theta_min 6.55
_exptl_absorpt_coefficient_mu 1.204
_exptl_absorpt_correction_T_max 0.9534
_exptl_absorpt_correction_T_min 0.6712
_exptl_absorpt_correction_type multi-scan
_exptl_absorpt_process_details 'Denzo (Otwinowski, Borek, Majewski & Minor, 2003)'
_exptl_crystal_colour colourless
_exptl_crystal_density_diffrn 1.518
_exptl_crystal_density_method 'not measured'
_exptl_crystal_description prism
_exptl_crystal_F_000 648
_exptl_crystal_size_max 0.36
_exptl_crystal_size_mid 0.22
_exptl_crystal_size_min 0.04
_refine_diff_density_max 0.226
_refine_diff_density_min -0.243
_refine_diff_density_rms 0.047
_refine_ls_extinction_method none
_refine_ls_goodness_of_fit_ref 1.034
_refine_ls_hydrogen_treatment constr
_refine_ls_matrix_type full
_refine_ls_number_parameters 200
_refine_ls_number_reflns 2376
_refine_ls_number_restraints 0
_refine_ls_restrained_S_all 1.034
_refine_ls_R_factor_all 0.0519
_refine_ls_R_factor_gt 0.0490
_refine_ls_shift/su_max 0.000
_refine_ls_shift/su_mean 0.000
_refine_ls_structure_factor_coef Fsqd
_refine_ls_weighting_details 'calc w=1/[\s^2^(Fo^2^)+(0.0831P)^2^+0.5991P] where P=(Fo^2^+2Fc^2^)/3'
_refine_ls_weighting_scheme calc
_refine_ls_wR_factor_gt 0.1358
_refine_ls_wR_factor_ref 0.1391
_reflns_number_gt 2161
_reflns_number_total 2376
_reflns_threshold_expression >2sigma(I)
_cod_data_source_file c6ob00131a2.cif
_cod_data_source_block haf7134
_cod_depositor_comments 'Adding full bibliography for 7154948--7154949.cif.'
_cod_original_sg_symbol_H-M P21/c
_cod_database_code 7154949

loop_
_symmetry_equiv_pos_as_xyz
'x, y, z'
'-x, y+1/2, -z+1/2'
'-x, -y, -z'
'x, -y-1/2, z-1/2'

loop_
_atom_site_label
_atom_site_type_symbol
_atom_site_fract_x
_atom_site_fract_y
_atom_site_fract_z
_atom_site_U_iso_or_equiv
_atom_site_adp_type
_atom_site_occupancy
_atom_site_symmetry_multiplicity
_atom_site_calc_flag
_atom_site_refinement_flags
F1 F 0.17859(9) 1.00450(14) 0.51676(9) 0.0466(3) Uani 1 1 d .
F2 F 0.11161(13) 1.1514(2) 0.80695(14) 0.0839(5) Uani 1 1 d .
F3 F -0.03808(12) 1.0303(2) 0.74821(14) 0.0795(5) Uani 1 1 d .
O1 O 0.07955(10) 0.70822(19) 0.48100(11) 0.0500(4) Uani 1 1 d .
O2 O 0.20750(10) 0.58291(17) 0.61080(10) 0.0425(4) Uani 1 1 d .
O3 O 0.29558(11) 0.6892(2) 0.45530(11) 0.0544(4) Uani 1 1 d .
O4 O 0.41737(13) 1.0415(3) 0.73814(15) 0.0735(6) Uani 1 1 d .
N1 N 0.32903(11) 0.8592(2) 0.60179(11) 0.0366(4) Uani 1 1 d .
C1 C 0.22076(14) 0.8797(2) 0.59197(13) 0.0367(4) Uani 1 1 d .
C2 C 0.16078(14) 0.7137(2) 0.55110(13) 0.0370(4) Uani 1 1 d .
C3 C 0.20170(15) 0.9339(3) 0.69058(15) 0.0416(4) Uani 1 1 d .
H3A H 0.2375 1.0422 0.7153 0.050 Uiso 1 1 calc R
H3B H 0.2303 0.8476 0.7445 0.050 Uiso 1 1 calc R
C4 C 0.08493(16) 0.9554(3) 0.67106(16) 0.0468(5) Uani 1 1 d .
H4A H 0.0571 1.0455 0.6194 0.056 Uiso 1 1 calc R
H4B H 0.0488 0.8487 0.6431 0.056 Uiso 1 1 calc R
C5 C 0.06497(18) 1.0007(3) 0.76811(19) 0.0545(5) Uani 1 1 d .
H5 H 0.0899 0.9086 0.8201 0.065 Uiso 1 1 calc R
C6 C 0.15706(18) 0.4176(3) 0.58337(19) 0.0525(5) Uani 1 1 d .
H6A H 0.0924 0.4174 0.5980 0.079 Uiso 1 1 calc R
H6B H 0.2025 0.3289 0.6237 0.079 Uiso 1 1 calc R
H6C H 0.1426 0.3963 0.5101 0.079 Uiso 1 1 calc R
C11 C 0.35690(15) 0.7669(2) 0.52570(14) 0.0394(4) Uani 1 1 d .
C12 C 0.47029(15) 0.7894(2) 0.55185(15) 0.0406(4) Uani 1 1 d .
C13 C 0.53673(17) 0.7220(3) 0.50500(18) 0.0518(5) Uani 1 1 d .
H13 H 0.5129 0.6487 0.4474 0.062 Uiso 1 1 calc R
C14 C 0.64118(18) 0.7686(3) 0.5477(2) 0.0622(7) Uani 1 1 d .
H14 H 0.6891 0.7238 0.5188 0.075 Uiso 1 1 calc R
C15 C 0.67627(17) 0.8781(3) 0.6310(2) 0.0594(6) Uani 1 1 d .
H15 H 0.7470 0.9081 0.6567 0.071 Uiso 1 1 calc R
C16 C 0.60859(16) 0.9448(3) 0.67741(18) 0.0546(6) Uani 1 1 d .
H16 H 0.6320 1.0195 0.7343 0.065 Uiso 1 1 calc R
C17 C 0.50573(15) 0.8967(3) 0.63648(15) 0.0421(4) Uani 1 1 d .
C18 C 0.41681(15) 0.9466(3) 0.66932(16) 0.0439(5) Uani 1 1 d .

loop_
_atom_site_aniso_label
_atom_site_aniso_U_11
_atom_site_aniso_U_22
_atom_site_aniso_U_33
_atom_site_aniso_U_23
_atom_site_aniso_U_13
_atom_site_aniso_U_12
F1 0.0464(7) 0.0457(6) 0.0486(6) 0.0109(5) 0.0173(5) 0.0047(5)
F2 0.0774(10) 0.0855(11) 0.1008(12) -0.0444(9) 0.0458(9) -0.0177(8)
F3 0.0619(9) 0.1004(12) 0.0915(11) -0.0100(9) 0.0459(8) -0.0004(8)
O1 0.0351(7) 0.0582(9) 0.0490(8) -0.0057(6) 0.0041(6) -0.0024(6)
O2 0.0384(7) 0.0388(7) 0.0468(7) 0.0002(6) 0.0097(6) -0.0057(5)
O3 0.0495(8) 0.0643(10) 0.0533(8) -0.0211(7) 0.0228(7) -0.0142(7)
O4 0.0509(10) 0.0929(13) 0.0780(12) -0.0487(10) 0.0237(8) -0.0213(9)
N1 0.0306(8) 0.0402(8) 0.0402(8) -0.0067(6) 0.0136(6) -0.0051(6)
C1 0.0328(9) 0.0379(9) 0.0396(9) 0.0021(7) 0.0125(7) 0.0006(7)
C2 0.0309(9) 0.0425(10) 0.0382(9) -0.0033(7) 0.0123(7) -0.0017(7)
C3 0.0409(10) 0.0432(10) 0.0425(10) -0.0037(8) 0.0166(8) -0.0009(8)
C4 0.0425(11) 0.0525(11) 0.0484(11) -0.0010(9) 0.0195(8) -0.0017(9)
C5 0.0522(12) 0.0599(13) 0.0573(12) -0.0032(10) 0.0264(10) -0.0002(10)
C6 0.0551(12) 0.0404(11) 0.0630(13) -0.0056(9) 0.0213(10) -0.0134(9)
C11 0.0389(10) 0.0396(10) 0.0423(10) -0.0027(8) 0.0171(8) -0.0037(8)
C12 0.0376(10) 0.0383(10) 0.0491(10) 0.0073(8) 0.0188(8) 0.0017(8)
C13 0.0513(12) 0.0492(12) 0.0640(13) 0.0063(10) 0.0314(10) 0.0046(9)
C14 0.0470(12) 0.0644(15) 0.0863(17) 0.0238(13) 0.0372(12) 0.0135(11)
C15 0.0332(10) 0.0680(15) 0.0761(15) 0.0239(13) 0.0174(10) 0.0044(10)
C16 0.0366(11) 0.0621(13) 0.0587(13) 0.0086(10) 0.0078(9) -0.0052(9)
C17 0.0342(9) 0.0425(10) 0.0481(10) 0.0063(8) 0.0121(8) -0.0010(8)
C18 0.0352(10) 0.0469(11) 0.0475(10) -0.0060(9) 0.0111(8) -0.0058(8)

loop_
_atom_type_symbol
_atom_type_description
_atom_type_scat_dispersion_real
_atom_type_scat_dispersion_imag
_atom_type_scat_source
C C 0.0181 0.0091 'International Tables Vol C Tables 4.2.6.8 and 6.1.1.4'
H H 0.0000 0.0000 'International Tables Vol C Tables 4.2.6.8 and 6.1.1.4'
N N 0.0311 0.0180 'International Tables Vol C Tables 4.2.6.8 and 6.1.1.4'
O O 0.0492 0.0322 'International Tables Vol C Tables 4.2.6.8 and 6.1.1.4'
F F 0.0727 0.0534 'International Tables Vol C Tables 4.2.6.8 and 6.1.1.4'

loop_
_geom_angle_atom_site_label_1
_geom_angle_atom_site_label_2
_geom_angle_atom_site_label_3
_geom_angle
C2 O2 C6 116.00(15)
C18 N1 C11 110.26(15)
C18 N1 C1 128.22(16)
C11 N1 C1 120.44(14)
F1 C1 N1 107.43(14)
F1 C1 C3 108.01(15)
N1 C1 C3 115.15(14)
F1 C1 C2 106.64(14)
N1 C1 C2 110.02(14)
C3 C1 C2 109.22(15)
O1 C2 O2 125.94(17)
O1 C2 C1 123.91(17)
O2 C2 C1 109.88(14)
C1 C3 C4 110.86(15)
C5 C4 C3 111.37(17)
F3 C5 F2 104.31(19)
F3 C5 C4 110.58(19)
F2 C5 C4 110.66(19)
O3 C11 N1 123.83(17)
O3 C11 C12 129.87(18)
N1 C11 C12 106.30(15)
C17 C12 C13 121.60(19)
C17 C12 C11 108.48(17)
C13 C12 C11 129.92(19)
C12 C13 C14 116.4(2)
C15 C14 C13 122.0(2)
C14 C15 C16 121.0(2)
C17 C16 C15 117.1(2)
C16 C17 C12 121.9(2)
C16 C17 C18 129.2(2)
C12 C17 C18 108.95(16)
O4 C18 N1 126.25(19)
O4 C18 C17 127.89(18)
N1 C18 C17 105.86(16)

loop_
_geom_bond_atom_site_label_1
_geom_bond_atom_site_label_2
_geom_bond_distance
F1 C1 1.395(2)
F2 C5 1.360(3)
F3 C5 1.360(3)
O1 C2 1.198(2)
O2 C2 1.331(2)
O2 C6 1.454(2)
O3 C11 1.207(2)
O4 C18 1.199(3)
N1 C18 1.419(2)
N1 C11 1.422(2)
N1 C1 1.448(2)
C1 C3 1.521(3)
C1 C2 1.536(2)
C3 C4 1.535(3)
C4 C5 1.488(3)
C11 C12 1.478(3)
C12 C17 1.380(3)
C12 C13 1.382(3)
C13 C14 1.395(3)
C14 C15 1.377(4)
C15 C16 1.390(4)
C16 C17 1.378(3)
C17 C18 1.484(3)

loop_
_geom_torsion_atom_site_label_1
_geom_torsion_atom_site_label_2
_geom_torsion_atom_site_label_3
_geom_torsion_atom_site_label_4
_geom_torsion
C18 N1 C1 F1 90.4(2)
C11 N1 C1 F1 -76.5(2)
C18 N1 C1 C3 -29.9(3)
C11 N1 C1 C3 163.17(17)
C18 N1 C1 C2 -153.87(18)
C11 N1 C1 C2 39.2(2)
C6 O2 C2 O1 3.7(3)
C6 O2 C2 C1 177.95(16)
F1 C1 C2 O1 -15.6(2)
N1 C1 C2 O1 -131.77(19)
C3 C1 C2 O1 100.9(2)
F1 C1 C2 O2 170.07(14)
N1 C1 C2 O2 53.86(19)
C3 C1 C2 O2 -73.45(19)
F1 C1 C3 C4 58.8(2)
N1 C1 C3 C4 178.82(16)
C2 C1 C3 C4 -56.8(2)
C1 C3 C4 C5 177.38(18)
C3 C4 C5 F3 176.01(19)
C3 C4 C5 F2 60.9(2)
C18 N1 C11 O3 -175.76(19)
C1 N1 C11 O3 -6.7(3)
C18 N1 C11 C12 3.9(2)
C1 N1 C11 C12 172.94(15)
O3 C11 C12 C17 176.9(2)
N1 C11 C12 C17 -2.7(2)
O3 C11 C12 C13 -2.8(4)
N1 C11 C12 C13 177.6(2)
C17 C12 C13 C14 -0.1(3)
C11 C12 C13 C14 179.50(19)
C12 C13 C14 C15 -1.1(3)
C13 C14 C15 C16 1.2(4)
C14 C15 C16 C17 -0.1(3)
C15 C16 C17 C12 -1.1(3)
C15 C16 C17 C18 -180.0(2)
C13 C12 C17 C16 1.3(3)
C11 C12 C17 C16 -178.43(18)
C13 C12 C17 C18 -179.68(19)
C11 C12 C17 C18 0.6(2)
C11 N1 C18 O4 176.2(2)
C1 N1 C18 O4 8.2(3)
C11 N1 C18 C17 -3.5(2)
C1 N1 C18 C17 -171.48(17)
C16 C17 C18 O4 1.0(4)
C12 C17 C18 O4 -178.0(2)
C16 C17 C18 N1 -179.3(2)
C12 C17 C18 N1 1.7(2)
